data_4325845
loop_
_publ_author_name
'Jian Hu'
'Minh-Hai Nguyen'
'John H. K. Yip'

_publ_section_title
;
 Metallacyclophanes of 1,6-Bis(diphenylphosphino)pyrene: Excimeric
 Emission and Effect of Oxygen on Stability of the Rings
;
_journal_name_full 'Inorganic Chemistry'
_journal_page_first 7429
_journal_page_last 7439
_journal_paper_doi 10.1021/ic102441b
_journal_volume 50
_journal_year 2011
_chemical_formula_sum 'C57 H38 Ag F3 O3 P2 S'
_chemical_formula_weight 1029.74
_chemical_name_common 4
_chemical_name_systematic
; 
 ? 
;
_space_group_IT_number 14
_symmetry_cell_setting monoclinic
_symmetry_space_group_name_Hall '-P 2ybc'
_symmetry_space_group_name_H-M 'P 1 21/c 1'
_atom_sites_solution_hydrogens geom
_atom_sites_solution_primary direct
_atom_sites_solution_secondary difmap
_audit_creation_method SHELXL-97
_cell_angle_alpha 90.00
_cell_angle_beta 103.5670(10)
_cell_angle_gamma 90.00
_cell_formula_units_Z 4
_cell_length_a 11.3616(4)
_cell_length_b 19.8387(8)
_cell_length_c 20.8318(8)
_cell_measurement_reflns_used 5066
_cell_measurement_temperature 223(2)
_cell_measurement_theta_max 22.41
_cell_measurement_theta_min 2.26
_cell_volume 4564.5(3)
_computing_cell_refinement 'Bruker SMART'
_computing_data_collection 'Bruker SMART'
_computing_data_reduction 'Bruker SAINT'
_computing_molecular_graphics 'Bruker SHELXTL'
_computing_publication_material 'Bruker SHELXTL'
_computing_structure_refinement 'SHELXL-97 (Sheldrick, 1997)'
_computing_structure_solution 'SHELXS-97 (Sheldrick, 1990)'
_diffrn_ambient_temperature 223(2)
_diffrn_measured_fraction_theta_full 0.999
_diffrn_measured_fraction_theta_max 0.999
_diffrn_measurement_device_type 'CCD area detector'
_diffrn_measurement_method 'phi and omega scans'
_diffrn_radiation_monochromator graphite
_diffrn_radiation_source 'fine-focus sealed tube'
_diffrn_radiation_type MoK\a
_diffrn_radiation_wavelength 0.71073
_diffrn_reflns_av_R_equivalents 0.0468
_diffrn_reflns_av_sigmaI/netI 0.0548
_diffrn_reflns_limit_h_max 10
_diffrn_reflns_limit_h_min -14
_diffrn_reflns_limit_k_max 25
_diffrn_reflns_limit_k_min -25
_diffrn_reflns_limit_l_max 27
_diffrn_reflns_limit_l_min -26
_diffrn_reflns_number 32432
_diffrn_reflns_theta_full 27.50
_diffrn_reflns_theta_max 27.50
_diffrn_reflns_theta_min 1.84
_exptl_absorpt_coefficient_mu 0.617
_exptl_absorpt_correction_T_max 0.8865
_exptl_absorpt_correction_T_min 0.8084
_exptl_absorpt_correction_type 'Sadabs, (Sheldrick 2001)'
_exptl_crystal_colour Yellow
_exptl_crystal_density_diffrn 1.498
_exptl_crystal_density_meas 0
_exptl_crystal_description Block
_exptl_crystal_F_000 2096
_exptl_crystal_size_max 0.36
_exptl_crystal_size_mid 0.24
_exptl_crystal_size_min 0.20
_refine_diff_density_max 4.516
_refine_diff_density_min -0.350
_refine_diff_density_rms 0.124
_refine_ls_extinction_method none
_refine_ls_goodness_of_fit_ref 1.062
_refine_ls_hydrogen_treatment mixed
_refine_ls_matrix_type full
_refine_ls_number_parameters 604
_refine_ls_number_reflns 10477
_refine_ls_number_restraints 0
_refine_ls_restrained_S_all 1.062
_refine_ls_R_factor_all 0.0923
_refine_ls_R_factor_gt 0.0697
_refine_ls_shift/su_max 0.001
_refine_ls_shift/su_mean 0.000
_refine_ls_structure_factor_coef Fsqd
_refine_ls_weighting_details 'calc w=1/[\s^2^(Fo^2^)+(0.0948P)^2^+5.5172P] where P=(Fo^2^+2Fc^2^)/3'
_refine_ls_weighting_scheme calc
_refine_ls_wR_factor_gt 0.1703
_refine_ls_wR_factor_ref 0.1837
_reflns_number_gt 7880
_reflns_number_total 10477
_reflns_threshold_expression >2sigma(I)
_cod_data_source_file ic102441b_si_002_4.cif
_cod_data_source_block 6078
_cod_database_code 4325845

loop_
_symmetry_equiv_pos_as_xyz
'x, y, z'
'-x, y+1/2, -z+1/2'
'-x, -y, -z'
'x, -y-1/2, z-1/2'

loop_
_atom_site_label
_atom_site_type_symbol
_atom_site_fract_x
_atom_site_fract_y
_atom_site_fract_z
_atom_site_U_iso_or_equiv
_atom_site_adp_type
_atom_site_occupancy
_atom_site_symmetry_multiplicity
_atom_site_calc_flag
_atom_site_refinement_flags
Ag1 Ag 0.23832(3) 0.765843(17) 0.144478(17) 0.03592(13) Uani 1 1 d .
P1 P 0.37955(10) 0.70186(5) 0.09438(6) 0.0303(2) Uani 1 1 d .
P1B P 0.21888(10) 0.86620(6) 0.21008(5) 0.0306(2) Uani 1 1 d .
C1 C 0.4332(4) 0.7492(2) 0.0310(2) 0.0285(9) Uani 1 1 d .
C2 C 0.5560(4) 0.7665(2) 0.0415(2) 0.0327(9) Uani 1 1 d .
H2 H 0.6104 0.7530 0.0807 0.039 Uiso 1 1 calc R
C3 C 0.5979(4) 0.8028(2) -0.0048(2) 0.0344(10) Uani 1 1 d .
H3 H 0.6804 0.8142 0.0036 0.041 Uiso 1 1 calc R
C3A C 0.5211(4) 0.8230(2) -0.0634(2) 0.0318(9) Uani 1 1 d .
C4 C 0.5628(4) 0.8609(2) -0.1130(2) 0.0403(11) Uani 1 1 d .
H4 H 0.6452 0.8724 -0.1055 0.048 Uiso 1 1 calc R
C5 C 0.4872(5) 0.8800(3) -0.1691(2) 0.0435(12) Uani 1 1 d .
H5 H 0.5173 0.9051 -0.2000 0.052 Uiso 1 1 calc R
C5A C 0.3615(5) 0.8631(2) -0.1834(2) 0.0382(10) Uani 1 1 d .
C6 C 0.2810(5) 0.8817(3) -0.2423(2) 0.0511(13) Uani 1 1 d .
H6 H 0.3099 0.9062 -0.2740 0.061 Uiso 1 1 calc R
C7 C 0.1601(5) 0.8650(3) -0.2547(3) 0.0543(14) Uani 1 1 d .
H7 H 0.1076 0.8782 -0.2947 0.065 Uiso 1 1 calc R
C8 C 0.1155(5) 0.8290(3) -0.2091(2) 0.0467(12) Uani 1 1 d .
H8 H 0.0329 0.8175 -0.2185 0.056 Uiso 1 1 calc R
C8A C 0.1915(4) 0.8092(2) -0.1488(2) 0.0355(10) Uani 1 1 d .
C9 C 0.1493(4) 0.7724(2) -0.1003(2) 0.0374(10) Uani 1 1 d .
H9 H 0.0670 0.7606 -0.1086 0.045 Uiso 1 1 calc R
C10 C 0.2243(4) 0.7539(2) -0.0422(2) 0.0351(10) Uani 1 1 d .
H10 H 0.1925 0.7304 -0.0110 0.042 Uiso 1 1 calc R
C10A C 0.3511(4) 0.7695(2) -0.0275(2) 0.0291(9) Uani 1 1 d .
C15 C 0.3949(4) 0.8062(2) -0.0756(2) 0.0276(8) Uani 1 1 d .
C16 C 0.3161(4) 0.8264(2) -0.1357(2) 0.0314(9) Uani 1 1 d .
C1B C 0.1731(4) 0.9420(2) 0.1601(2) 0.0306(9) Uani 1 1 d .
C2B C 0.0813(4) 0.9828(2) 0.1705(2) 0.0372(10) Uani 1 1 d .
H2B H 0.0480 0.9745 0.2070 0.045 Uiso 1 1 calc R
C3B C 0.0367(4) 1.0359(2) 0.1283(3) 0.0416(11) Uani 1 1 d .
H3B H -0.0249 1.0633 0.1374 0.050 Uiso 1 1 calc R
C3C C 0.0811(4) 1.0493(2) 0.0731(2) 0.0335(10) Uani 1 1 d .
C4B C 0.0331(5) 1.1011(2) 0.0265(3) 0.0440(12) Uani 1 1 d .
H4B H -0.0301 1.1284 0.0338 0.053 Uiso 1 1 calc R
C5B C 0.0759(5) 1.1119(2) -0.0273(3) 0.0452(12) Uani 1 1 d .
H5B H 0.0422 1.1464 -0.0568 0.054 Uiso 1 1 calc R
C5C C 0.1722(4) 1.0717(2) -0.0405(2) 0.0377(10) Uani 1 1 d .
C6B C 0.2167(5) 1.0813(3) -0.0969(3) 0.0500(13) Uani 1 1 d .
H6B H 0.1837 1.1154 -0.1271 0.060 Uiso 1 1 calc R
C7B C 0.3080(6) 1.0415(3) -0.1088(3) 0.0521(14) Uani 1 1 d .
H7B H 0.3364 1.0483 -0.1472 0.062 Uiso 1 1 calc R
C8B C 0.3581(5) 0.9920(3) -0.0652(2) 0.0478(12) Uani 1 1 d .
H8B H 0.4210 0.9655 -0.0740 0.057 Uiso 1 1 calc R
C8C C 0.3175(4) 0.9800(2) -0.0076(2) 0.0337(10) Uani 1 1 d .
C9B C 0.3689(4) 0.9295(2) 0.0393(2) 0.0363(10) Uani 1 1 d .
H9B H 0.4342 0.9037 0.0324 0.044 Uiso 1 1 calc R
C10B C 0.3260(4) 0.9178(2) 0.0929(2) 0.0331(9) Uani 1 1 d .
H10B H 0.3625 0.8842 0.1228 0.040 Uiso 1 1 calc R
C10C C 0.2251(4) 0.9555(2) 0.1062(2) 0.0281(9) Uani 1 1 d .
C15B C 0.1777(4) 1.0083(2) 0.0617(2) 0.0296(9) Uani 1 1 d .
C16B C 0.2227(4) 1.0203(2) 0.0043(2) 0.0308(9) Uani 1 1 d .
C1D C 0.3288(4) 0.6228(2) 0.0523(2) 0.0336(9) Uani 1 1 d .
C2D C 0.3828(5) 0.5965(2) 0.0044(3) 0.0445(12) Uani 1 1 d .
H2D H 0.4499 0.6185 -0.0053 0.053 Uiso 1 1 calc R
C3D C 0.3385(6) 0.5381(3) -0.0292(3) 0.0545(14) Uani 1 1 d .
H3D H 0.3756 0.5204 -0.0614 0.065 Uiso 1 1 calc R
C4D C 0.2401(6) 0.5061(3) -0.0152(3) 0.0555(15) Uani 1 1 d .
H4D H 0.2095 0.4667 -0.0382 0.067 Uiso 1 1 calc R
C5D C 0.1864(5) 0.5315(3) 0.0321(3) 0.0512(14) Uani 1 1 d .
H5D H 0.1197 0.5090 0.0416 0.061 Uiso 1 1 calc R
C6D C 0.2293(4) 0.5899(2) 0.0660(2) 0.0378(10) Uani 1 1 d .
H6D H 0.1915 0.6072 0.0981 0.045 Uiso 1 1 calc R
C1E C 0.5178(4) 0.6827(2) 0.1562(2) 0.0367(10) Uani 1 1 d .
C2E C 0.5509(5) 0.7250(3) 0.2099(3) 0.0458(12) Uani 1 1 d .
H2E H 0.5009 0.7617 0.2141 0.055 Uiso 1 1 calc R
C3E C 0.6570(5) 0.7144(3) 0.2578(3) 0.0577(15) Uani 1 1 d .
H3E H 0.6785 0.7439 0.2940 0.069 Uiso 1 1 calc R
C4E C 0.7304(5) 0.6608(4) 0.2523(3) 0.0648(18) Uani 1 1 d .
H4E H 0.8018 0.6531 0.2849 0.078 Uiso 1 1 calc R
C5E C 0.6991(6) 0.6184(3) 0.1989(4) 0.0661(17) Uani 1 1 d .
H5E H 0.7502 0.5822 0.1948 0.079 Uiso 1 1 calc R
C6E C 0.5924(5) 0.6284(3) 0.1508(3) 0.0507(13) Uani 1 1 d .
H6E H 0.5710 0.5986 0.1149 0.061 Uiso 1 1 calc R
C1F C 0.1069(4) 0.8628(2) 0.2593(2) 0.0354(10) Uani 1 1 d .
C2F C -0.0001(5) 0.8287(3) 0.2325(2) 0.0435(11) Uani 1 1 d .
H2F H -0.0073 0.8030 0.1939 0.052 Uiso 1 1 calc R
C3F C -0.0952(5) 0.8328(3) 0.2624(3) 0.0586(16) Uani 1 1 d .
H3F H -0.1687 0.8112 0.2433 0.070 Uiso 1 1 calc R
C4F C -0.0842(6) 0.8679(4) 0.3197(3) 0.0712(19) Uani 1 1 d .
H4F H -0.1500 0.8702 0.3398 0.085 Uiso 1 1 calc R
C5F C 0.0230(6) 0.9003(4) 0.3484(3) 0.077(2) Uani 1 1 d .
H5F H 0.0308 0.9238 0.3884 0.092 Uiso 1 1 calc R
C6F C 0.1188(5) 0.8980(3) 0.3178(3) 0.0537(14) Uani 1 1 d .
H6F H 0.1917 0.9203 0.3367 0.064 Uiso 1 1 calc R
C1G C 0.3601(4) 0.8868(2) 0.2686(2) 0.0310(9) Uani 1 1 d .
C2G C 0.4150(5) 0.9494(3) 0.2708(3) 0.0479(13) Uani 1 1 d .
H2G H 0.3795 0.9835 0.2412 0.057 Uiso 1 1 calc R
C3G C 0.5219(5) 0.9614(3) 0.3165(3) 0.0607(16) Uani 1 1 d .
H3G H 0.5598 1.0037 0.3174 0.073 Uiso 1 1 calc R
C4G C 0.5737(5) 0.9129(3) 0.3606(3) 0.0464(12) Uani 1 1 d .
H4G H 0.6470 0.9216 0.3914 0.056 Uiso 1 1 calc R
C5G C 0.5180(5) 0.8512(3) 0.3599(2) 0.0480(13) Uani 1 1 d .
H5G H 0.5525 0.8178 0.3906 0.058 Uiso 1 1 calc R
C6G C 0.4114(5) 0.8387(2) 0.3140(2) 0.0425(11) Uani 1 1 d .
H6G H 0.3733 0.7966 0.3138 0.051 Uiso 1 1 calc R
S1 S -0.07160(10) 0.69279(6) 0.08530(6) 0.0357(3) Uani 1 1 d .
O1 O 0.0455(3) 0.7217(2) 0.0864(2) 0.0566(10) Uani 1 1 d .
O2 O -0.1540(3) 0.73899(19) 0.1046(2) 0.0516(9) Uani 1 1 d .
O3 O -0.0688(4) 0.62594(19) 0.11034(19) 0.0559(10) Uani 1 1 d .
C17 C -0.1330(5) 0.6814(3) -0.0024(3) 0.0486(13) Uani 1 1 d .
F1 F -0.1349(4) 0.73774(18) -0.03691(17) 0.0723(11) Uani 1 1 d .
F2 F -0.0721(4) 0.6351(2) -0.02587(18) 0.0876(13) Uani 1 1 d .
F3 F -0.2465(3) 0.65925(19) -0.01377(19) 0.0785(12) Uani 1 1 d .

loop_
_atom_site_aniso_label
_atom_site_aniso_U_11
_atom_site_aniso_U_22
_atom_site_aniso_U_33
_atom_site_aniso_U_23
_atom_site_aniso_U_13
_atom_site_aniso_U_12
Ag1 0.0330(2) 0.0349(2) 0.0389(2) -0.00497(14) 0.00641(15) -0.00374(14)
P1 0.0283(6) 0.0269(5) 0.0351(6) -0.0004(4) 0.0058(5) -0.0035(4)
P1B 0.0314(6) 0.0310(6) 0.0278(5) 0.0002(4) 0.0035(5) -0.0061(4)
C1 0.026(2) 0.026(2) 0.036(2) -0.0013(16) 0.0109(18) -0.0034(15)
C2 0.024(2) 0.033(2) 0.038(2) -0.0001(18) 0.0009(18) 0.0003(17)
C3 0.023(2) 0.038(2) 0.042(3) -0.0036(19) 0.0075(19) -0.0048(17)
C3A 0.031(2) 0.031(2) 0.035(2) -0.0086(17) 0.0117(19) -0.0014(17)
C4 0.037(3) 0.041(3) 0.047(3) -0.004(2) 0.019(2) -0.011(2)
C5 0.052(3) 0.046(3) 0.037(3) -0.002(2) 0.020(2) -0.010(2)
C5A 0.046(3) 0.037(2) 0.032(2) -0.0041(18) 0.010(2) 0.001(2)
C6 0.065(4) 0.057(3) 0.031(2) -0.005(2) 0.009(3) -0.008(3)
C7 0.059(4) 0.064(4) 0.033(3) -0.003(2) -0.004(2) 0.005(3)
C8 0.038(3) 0.054(3) 0.042(3) -0.010(2) -0.003(2) 0.002(2)
C8A 0.036(2) 0.034(2) 0.035(2) -0.0106(18) 0.006(2) -0.0003(19)
C9 0.020(2) 0.041(3) 0.048(3) -0.001(2) 0.0029(19) -0.0036(18)
C10 0.027(2) 0.036(2) 0.043(3) -0.0024(19) 0.011(2) -0.0025(18)
C10A 0.027(2) 0.025(2) 0.036(2) -0.0070(17) 0.0088(18) -0.0044(16)
C15 0.025(2) 0.026(2) 0.032(2) -0.0072(16) 0.0055(17) -0.0005(16)
C16 0.036(2) 0.029(2) 0.030(2) -0.0095(17) 0.0078(18) 0.0000(18)
C1B 0.030(2) 0.030(2) 0.029(2) -0.0038(16) 0.0007(18) -0.0029(17)
C2B 0.035(2) 0.041(3) 0.036(2) -0.0045(19) 0.010(2) -0.005(2)
C3B 0.037(3) 0.035(2) 0.054(3) -0.011(2) 0.011(2) 0.000(2)
C3C 0.027(2) 0.025(2) 0.044(3) -0.0063(18) 0.0009(19) -0.0039(16)
C4B 0.037(3) 0.026(2) 0.062(3) 0.002(2) -0.001(2) 0.0028(19)
C5B 0.041(3) 0.030(2) 0.053(3) 0.010(2) -0.010(2) -0.003(2)
C5C 0.037(3) 0.032(2) 0.037(2) 0.0012(19) -0.004(2) -0.0110(19)
C6B 0.060(3) 0.043(3) 0.040(3) 0.010(2) -0.002(2) -0.014(3)
C7B 0.070(4) 0.053(3) 0.034(3) 0.000(2) 0.015(3) -0.016(3)
C8B 0.060(3) 0.045(3) 0.040(3) -0.004(2) 0.016(2) -0.011(2)
C8C 0.041(2) 0.029(2) 0.032(2) -0.0068(17) 0.0088(19) -0.0094(18)
C9B 0.039(3) 0.026(2) 0.045(3) -0.0038(18) 0.013(2) -0.0003(18)
C10B 0.033(2) 0.027(2) 0.037(2) 0.0033(17) 0.0018(19) 0.0023(17)
C10C 0.029(2) 0.025(2) 0.029(2) -0.0028(16) 0.0031(17) -0.0035(16)
C15B 0.029(2) 0.023(2) 0.034(2) -0.0015(16) 0.0020(18) -0.0021(16)
C16B 0.032(2) 0.027(2) 0.030(2) -0.0024(16) -0.0003(18) -0.0094(17)
C1D 0.037(2) 0.025(2) 0.037(2) -0.0001(17) 0.005(2) 0.0023(18)
C2D 0.051(3) 0.033(3) 0.051(3) -0.003(2) 0.015(2) -0.002(2)
C3D 0.080(4) 0.035(3) 0.047(3) -0.005(2) 0.012(3) 0.007(3)
C4D 0.075(4) 0.028(3) 0.051(3) -0.004(2) -0.009(3) -0.005(3)
C5D 0.046(3) 0.035(3) 0.065(4) 0.008(2) -0.001(3) -0.012(2)
C6D 0.034(2) 0.032(2) 0.044(3) 0.004(2) 0.003(2) -0.0038(19)
C1E 0.029(2) 0.040(3) 0.041(3) 0.009(2) 0.008(2) -0.0038(19)
C2E 0.035(3) 0.055(3) 0.045(3) 0.006(2) 0.005(2) -0.010(2)
C3E 0.041(3) 0.076(4) 0.051(3) 0.010(3) -0.001(3) -0.019(3)
C4E 0.030(3) 0.088(5) 0.071(4) 0.035(4) 0.002(3) -0.007(3)
C5E 0.046(3) 0.066(4) 0.086(5) 0.020(4) 0.015(3) 0.017(3)
C6E 0.040(3) 0.051(3) 0.058(3) 0.004(3) 0.003(2) 0.009(2)
C1F 0.035(2) 0.043(3) 0.029(2) 0.0045(18) 0.0104(19) -0.007(2)
C2F 0.042(3) 0.049(3) 0.038(3) 0.007(2) 0.007(2) -0.010(2)
C3F 0.040(3) 0.087(4) 0.046(3) 0.015(3) 0.004(2) -0.013(3)
C4F 0.048(4) 0.115(6) 0.059(4) 0.003(4) 0.029(3) -0.009(4)
C5F 0.070(4) 0.124(6) 0.044(3) -0.014(4) 0.027(3) -0.010(4)
C6F 0.043(3) 0.081(4) 0.038(3) -0.013(3) 0.012(2) -0.020(3)
C1G 0.034(2) 0.028(2) 0.028(2) -0.0026(16) 0.0034(18) -0.0047(17)
C2G 0.047(3) 0.037(3) 0.050(3) 0.012(2) -0.007(2) -0.007(2)
C3G 0.058(3) 0.048(3) 0.063(4) 0.009(3) -0.013(3) -0.030(3)
C4G 0.036(3) 0.053(3) 0.043(3) -0.001(2) -0.005(2) -0.008(2)
C5G 0.054(3) 0.045(3) 0.036(3) 0.007(2) -0.006(2) 0.000(2)
C6G 0.048(3) 0.033(2) 0.041(3) 0.005(2) 0.001(2) -0.010(2)
S1 0.0261(5) 0.0390(6) 0.0368(6) -0.0054(5) -0.0028(5) -0.0040(4)
O1 0.0260(17) 0.061(2) 0.078(3) -0.015(2) 0.0023(18) -0.0127(16)
O2 0.041(2) 0.059(2) 0.056(2) -0.0122(18) 0.0114(18) 0.0048(17)
O3 0.059(2) 0.047(2) 0.051(2) 0.0043(17) -0.0090(19) -0.0034(18)
C17 0.059(3) 0.042(3) 0.040(3) -0.004(2) 0.001(3) 0.002(2)
F1 0.107(3) 0.061(2) 0.0467(19) 0.0065(16) 0.014(2) -0.003(2)
F2 0.122(4) 0.083(3) 0.057(2) -0.023(2) 0.020(2) 0.029(3)
F3 0.063(2) 0.068(2) 0.078(2) -0.0078(19) -0.0380(19) -0.0148(18)

loop_
_atom_type_symbol
_atom_type_description
_atom_type_scat_dispersion_real
_atom_type_scat_dispersion_imag
_atom_type_scat_source
C C 0.0033 0.0016 'International Tables Vol C Tables 4.2.6.8 and 6.1.1.4'
H H 0.0000 0.0000 'International Tables Vol C Tables 4.2.6.8 and 6.1.1.4'
O O 0.0106 0.0060 'International Tables Vol C Tables 4.2.6.8 and 6.1.1.4'
F F 0.0171 0.0103 'International Tables Vol C Tables 4.2.6.8 and 6.1.1.4'
P P 0.1023 0.0942 'International Tables Vol C Tables 4.2.6.8 and 6.1.1.4'
S S 0.1246 0.1234 'International Tables Vol C Tables 4.2.6.8 and 6.1.1.4'
Ag Ag -0.8971 1.1015 'International Tables Vol C Tables 4.2.6.8 and 6.1.1.4'

loop_
_geom_angle_atom_site_label_1
_geom_angle_atom_site_label_2
_geom_angle_atom_site_label_3
_geom_angle
O1 Ag1 P1B 112.64(10)
O1 Ag1 P1 101.92(10)
P1B Ag1 P1 143.82(4)
C1E P1 C1D 106.5(2)
C1E P1 C1 103.8(2)
C1D P1 C1 102.4(2)
C1E P1 Ag1 110.35(16)
C1D P1 Ag1 118.91(16)
C1 P1 Ag1 113.57(14)
C1F P1B C1G 104.8(2)
C1F P1B C1B 102.1(2)
C1G P1B C1B 106.55(19)
C1F P1B Ag1 116.82(16)
C1G P1B Ag1 112.03(15)
C1B P1B Ag1 113.53(14)
C2 C1 C10A 119.8(4)
C2 C1 P1 119.9(3)
C10A C1 P1 120.3(3)
C3 C2 C1 121.0(4)
C2 C3 C3A 121.3(4)
C3 C3A C15 119.1(4)
C3 C3A C4 122.5(4)
C15 C3A C4 118.4(4)
C5 C4 C3A 121.5(4)
C4 C5 C5A 121.6(4)
C6 C5A C16 118.6(5)
C6 C5A C5 122.6(5)
C16 C5A C5 118.8(4)
C7 C6 C5A 121.4(5)
C8 C7 C6 120.5(5)
C7 C8 C8A 120.9(5)
C8 C8A C16 118.9(5)
C8 C8A C9 122.8(4)
C16 C8A C9 118.3(4)
C10 C9 C8A 121.9(4)
C9 C10 C10A 121.5(4)
C1 C10A C15 119.2(4)
C1 C10A C10 123.4(4)
C15 C10A C10 117.4(4)
C16 C15 C10A 121.1(4)
C16 C15 C3A 119.3(4)
C10A C15 C3A 119.7(4)
C15 C16 C8A 119.9(4)
C15 C16 C5A 120.3(4)
C8A C16 C5A 119.8(4)
C2B C1B C10C 119.1(4)
C2B C1B P1B 121.1(3)
C10C C1B P1B 119.5(3)
C1B C2B C3B 121.6(4)
C3C C3B C2B 121.4(4)
C3B C3C C15B 118.2(4)
C3B C3C C4B 123.1(4)
C15B C3C C4B 118.7(4)
C5B C4B C3C 121.8(5)
C4B C5B C5C 121.0(4)
C6B C5C C16B 119.0(5)
C6B C5C C5B 121.9(5)
C16B C5C C5B 119.1(4)
C7B C6B C5C 120.7(5)
C8B C7B C6B 120.6(5)
C7B C8B C8C 121.4(5)
C8B C8C C16B 118.3(4)
C8B C8C C9B 122.8(5)
C16B C8C C9B 119.0(4)
C10B C9B C8C 121.5(4)
C9B C10B C10C 122.0(4)
C1B C10C C15B 119.7(4)
C1B C10C C10B 123.5(4)
C15B C10C C10B 116.9(4)
C10C C15B C16B 121.0(4)
C10C C15B C3C 119.9(4)
C16B C15B C3C 119.0(4)
C8C C16B C5C 120.1(4)
C8C C16B C15B 119.6(4)
C5C C16B C15B 120.4(4)
C2D C1D C6D 119.2(4)
C2D C1D P1 121.7(4)
C6D C1D P1 119.0(3)
C3D C2D C1D 120.5(5)
C4D C3D C2D 119.7(5)
C5D C4D C3D 120.3(5)
C4D C5D C6D 120.8(5)
C5D C6D C1D 119.5(5)
C2E C1E C6E 118.8(5)
C2E C1E P1 118.1(4)
C6E C1E P1 123.0(4)
C1E C2E C3E 121.1(6)
C4E C3E C2E 119.9(6)
C5E C4E C3E 119.7(6)
C4E C5E C6E 120.8(6)
C1E C6E C5E 119.7(6)
C6F C1F C2F 119.7(5)
C6F C1F P1B 122.9(4)
C2F C1F P1B 117.0(4)
C3F C2F C1F 119.8(5)
C4F C3F C2F 120.6(5)
C3F C4F C5F 120.5(6)
C4F C5F C6F 119.6(6)
C1F C6F C5F 119.8(5)
C6G C1G C2G 119.1(4)
C6G C1G P1B 118.1(3)
C2G C1G P1B 122.8(3)
C3G C2G C1G 119.6(5)
C4G C3G C2G 121.0(5)
C3G C4G C5G 119.7(5)
C4G C5G C6G 119.7(5)
C1G C6G C5G 120.9(4)
O3 S1 O2 116.9(3)
O3 S1 O1 115.1(2)
O2 S1 O1 113.6(2)
O3 S1 C17 103.0(2)
O2 S1 C17 103.9(2)
O1 S1 C17 101.6(3)
S1 O1 Ag1 151.6(3)
F2 C17 F1 109.3(5)
F2 C17 F3 106.0(5)
F1 C17 F3 106.9(5)
F2 C17 S1 110.6(4)
F1 C17 S1 113.3(4)
F3 C17 S1 110.4(4)

loop_
_geom_bond_atom_site_label_1
_geom_bond_atom_site_label_2
_geom_bond_distance
Ag1 O1 2.405(3)
Ag1 P1B 2.4540(12)
Ag1 P1 2.4618(12)
P1 C1E 1.823(5)
P1 C1D 1.823(4)
P1 C1 1.836(4)
P1B C1F 1.813(5)
P1B C1G 1.820(4)
P1B C1B 1.833(4)
C1 C2 1.403(6)
C1 C10A 1.409(6)
C2 C3 1.375(6)
C3 C3A 1.382(6)
C3A C15 1.435(6)
C3A C4 1.445(6)
C4 C5 1.333(7)
C5 C5A 1.428(7)
C5A C6 1.397(7)
C5A C16 1.423(6)
C6 C7 1.377(8)
C7 C8 1.377(8)
C8 C8A 1.402(7)
C8A C16 1.419(6)
C8A C9 1.419(7)
C9 C10 1.356(7)
C10 C10A 1.435(6)
C10A C15 1.419(6)
C15 C16 1.415(6)
C1B C2B 1.378(6)
C1B C10C 1.411(6)
C2B C3B 1.389(7)
C3B C3C 1.385(7)
C3C C15B 1.431(6)
C3C C4B 1.432(6)
C4B C5B 1.338(8)
C5B C5C 1.433(7)
C5C C6B 1.398(7)
C5C C16B 1.410(6)
C6B C7B 1.371(8)
C7B C8B 1.367(8)
C8B C8C 1.402(7)
C8C C16B 1.409(6)
C8C C9B 1.426(6)
C9B C10B 1.339(6)
C10B C10C 1.448(6)
C10C C15B 1.419(6)
C15B C16B 1.424(6)
C1D C2D 1.390(7)
C1D C6D 1.393(6)
C2D C3D 1.386(7)
C3D C4D 1.374(8)
C4D C5D 1.371(8)
C5D C6D 1.384(7)
C1E C2E 1.379(7)
C1E C6E 1.391(7)
C2E C3E 1.389(7)
C3E C4E 1.374(9)
C4E C5E 1.373(10)
C5E C6E 1.394(8)
C1F C6F 1.384(7)
C1F C2F 1.388(7)
C2F C3F 1.371(7)
C3F C4F 1.361(9)
C4F C5F 1.383(10)
C5F C6F 1.385(8)
C1G C6G 1.374(6)
C1G C2G 1.387(6)
C2G C3G 1.377(7)
C3G C4G 1.365(7)
C4G C5G 1.377(7)
C5G C6G 1.378(7)
S1 O3 1.423(4)
S1 O2 1.433(4)
S1 O1 1.445(4)
S1 C17 1.810(5)
C17 F2 1.312(6)
C17 F1 1.326(6)
C17 F3 1.330(7)
